data_2013315
loop_
_publ_author_name
'Okabe, Nobuo'
'Muranishi, Yasunori'

_publ_section_title
;
 Cobalt(II) and nickel(II) complexes of quinoline-2-carboxylate
;
_journal_issue 6
_journal_name_full 'Acta Crystallographica Section C'
_journal_page_first m228
_journal_page_last m230
_journal_paper_doi 10.1107/S0108270103008722
_journal_volume 59
_journal_year 2003
_chemical_formula_iupac '[Ni (C10 H6 N O2)2 (H2 O)2], 2C H4 O, 2H2 O'
_chemical_formula_moiety 'C20 H16 N2 Ni O6, 2C H4 O, 2H2 O'
_chemical_formula_sum 'C22 H28 N2 Ni O10'
_chemical_formula_weight 539.15
_space_group_IT_number 2
_symmetry_cell_setting triclinic
_symmetry_space_group_name_Hall '-P 1'
_symmetry_space_group_name_H-M 'P -1'
_cell_angle_alpha 76.74(2)
_cell_angle_beta 74.390(10)
_cell_angle_gamma 70.66(2)
_cell_formula_units_Z 1
_cell_length_a 7.127(2)
_cell_length_b 8.909(3)
_cell_length_c 10.769(2)
_cell_measurement_reflns_used 25
_cell_measurement_temperature 296.2
_cell_measurement_theta_max 14.9
_cell_measurement_theta_min 13.9
_cell_volume 613.9(3)
_computing_cell_refinement 'MSC/AFC MSC/AFC Diffractometer Control Software'
_computing_data_collection
;
MSC/AFC MSC/AFC Diffractometer Control Software
(Molecular Structure Corporation, 1992)
;
_computing_data_reduction 'TEXSAN (Molecular Structure & Rigaku, 2000)'
_computing_molecular_graphics 'ORTEPII (Johnson, 1976)'
_computing_publication_material TEXSAN
_computing_structure_refinement 'SHELXL97 (Sheldrick, 1997)'
_computing_structure_solution 'SIR97 (Altomare et al., 1999) and DIRDIF94 (Beurskens et al., 1994)'
_diffrn_measured_fraction_theta_full 1.000
_diffrn_measured_fraction_theta_max 1.000
_diffrn_measurement_device_type 'Rigaku AFC-5R'
_diffrn_measurement_method \w-2\q
_diffrn_radiation_type 'Mo K\a'
_diffrn_radiation_wavelength 0.7107
_diffrn_reflns_av_R_equivalents 0.020
_diffrn_reflns_limit_h_max 8
_diffrn_reflns_limit_h_min -9
_diffrn_reflns_limit_k_max 0
_diffrn_reflns_limit_k_min -11
_diffrn_reflns_limit_l_max 13
_diffrn_reflns_limit_l_min -13
_diffrn_reflns_number 3003
_diffrn_reflns_theta_full 27.50
_diffrn_reflns_theta_max 27.50
_diffrn_standards_decay_% 5.47
_diffrn_standards_interval_count 150
_diffrn_standards_number 3
_exptl_absorpt_coefficient_mu 0.848
_exptl_absorpt_correction_T_max 0.919
_exptl_absorpt_correction_T_min 0.879
_exptl_absorpt_correction_type '\y scan'
_exptl_absorpt_process_details '(North et al.,  1968)'
_exptl_crystal_colour light-blue
_exptl_crystal_density_diffrn 1.458
_exptl_crystal_density_method 'not measured'
_exptl_crystal_description plate
_exptl_crystal_F_000 282.0
_exptl_crystal_size_max 0.200
_exptl_crystal_size_mid 0.200
_exptl_crystal_size_min 0.100
_refine_diff_density_max 0.44
_refine_diff_density_min -0.62
_refine_ls_extinction_expression Fc^*^=kFc[1+0.001xFc^2^\l^3^/sin(2\q)]^-1/4^
_refine_ls_extinction_method none
_refine_ls_goodness_of_fit_ref 1.039
_refine_ls_hydrogen_treatment mixed
_refine_ls_number_parameters 162
_refine_ls_number_reflns 2823
_refine_ls_R_factor_gt 0.0378
_refine_ls_shift/su_max -0.0020
_refine_ls_structure_factor_coef Fsqd
_refine_ls_weighting_details 'w = 1/[\s^2^(Fo^2^) + (0.0624P)^2^] where P = (Fo^2^+2Fc^2^)/3'
_refine_ls_weighting_scheme calc
_refine_ls_wR_factor_ref 0.1111
_reflns_number_gt 2234
_reflns_number_total 2823
_reflns_threshold_expression I>2\s(I)
_cod_data_source_file ln1166.cif
_cod_data_source_block II
_cod_database_code 2013315

loop_
_symmetry_equiv_pos_as_xyz
x,y,z
-x,-y,-z

loop_
_atom_site_label
_atom_site_fract_x
_atom_site_fract_y
_atom_site_fract_z
_atom_site_U_iso_or_equiv
_atom_site_adp_type
_atom_site_calc_flag
_atom_site_refinement_flags
_atom_site_occupancy
_atom_site_disorder_assembly
_atom_site_disorder_group
_atom_site_type_symbol
Ni1 0.5000 0.0000 1.0000 0.02890(10) Uani d S 1.00 . . Ni
O1 0.7007(3) -0.0399(2) 1.1116(2) 0.0366(4) Uani d . 1.00 . . O
O1M 0.1894(4) 0.1182(4) 0.5973(2) 0.0723(7) Uani d . 1.00 . . O
O1W 0.7273(3) -0.1077(2) 0.8523(2) 0.0379(4) Uani d . 1.00 . . O
O2 0.9096(3) 0.0582(2) 1.1655(2) 0.0444(4) Uani d . 1.00 . . O
O2W 0.6249(4) 0.0356(3) 0.6180(2) 0.0677(6) Uani d . 1.00 . . O
N1 0.5945(3) 0.2197(2) 0.9367(2) 0.0296(4) Uani d . 1.00 . . N
C1 0.7352(3) 0.2131(3) 0.9980(2) 0.0316(5) Uani d . 1.00 . . C
C2 0.8300(4) 0.3351(3) 0.9756(3) 0.0429(6) Uani d . 1.00 . . C
C3 0.7745(4) 0.4684(3) 0.8861(3) 0.0471(6) Uani d . 1.00 . . C
C4 0.6265(4) 0.4806(3) 0.8181(3) 0.0393(5) Uani d . 1.00 . . C
C5 0.5616(5) 0.6161(3) 0.7244(3) 0.0535(7) Uani d . 1.00 . . C
C6 0.4184(6) 0.6233(4) 0.6608(3) 0.0646(9) Uani d . 1.00 . . C
C7 0.3303(6) 0.4961(4) 0.6888(3) 0.0631(9) Uani d . 1.00 . . C
C8 0.3860(5) 0.3643(3) 0.7796(3) 0.0486(6) Uani d . 1.00 . . C
C9 0.5374(4) 0.3522(3) 0.8456(2) 0.0339(5) Uani d . 1.00 . . C
C10 0.7869(3) 0.0667(3) 1.0991(2) 0.0315(5) Uani d . 1.00 . . C
C11 0.0245(7) 0.2483(6) 0.5724(5) 0.098(2) Uani d . 1.00 . . C
H1A 0.6925 -0.0612 0.7755 0.0602 Uiso calc . 1.00 . . H
H1B 0.8477 -0.0975 0.8562 0.0602 Uiso calc . 1.00 . . H
H1M 0.1565 0.0643 0.6677 0.1085 Uiso calc . 1.00 . . H
H2 0.9288 0.3252 1.0208 0.0515 Uiso calc . 1.00 . . H
H2A 0.6886 0.0064 0.5396 0.0826 Uiso calc . 1.00 . . H
H2B 0.4915 0.0710 0.6299 0.0826 Uiso calc . 1.00 . . H
H3 0.8346 0.5508 0.8704 0.0565 Uiso calc . 1.00 . . H
H5 0.6182 0.7010 0.7066 0.0642 Uiso calc . 1.00 . . H
H6 0.3782 0.7120 0.5987 0.0775 Uiso calc . 1.00 . . H
H7 0.2321 0.5018 0.6445 0.0758 Uiso calc . 1.00 . . H
H8 0.3239 0.2826 0.7979 0.0583 Uiso calc . 1.00 . . H
H11A -0.0964 0.2139 0.5964 0.1477 Uiso calc . 1.00 . . H
H11B 0.0474 0.2913 0.4811 0.1477 Uiso calc . 1.00 . . H
H11C 0.0082 0.3299 0.6224 0.1477 Uiso calc . 1.00 . . H

loop_
_atom_site_aniso_label
_atom_site_aniso_U_11
_atom_site_aniso_U_22
_atom_site_aniso_U_33
_atom_site_aniso_U_12
_atom_site_aniso_U_13
_atom_site_aniso_U_23
Ni1 0.0323(2) 0.0239(2) 0.0336(2) -0.0128(2) -0.0113(2) 0.0016(2)
O1 0.0427(9) 0.0314(8) 0.0418(9) -0.0187(7) -0.0188(7) 0.0064(7)
O1M 0.0630(10) 0.091(2) 0.0450(10) -0.0090(10) -0.0070(10) 0.0000(10)
O1W 0.0384(9) 0.0385(9) 0.0416(9) -0.0173(7) -0.0090(7) -0.0052(7)
O2 0.0422(10) 0.0520(10) 0.0470(10) -0.0221(8) -0.0173(8) -0.0012(8)
O2W 0.0610(10) 0.083(2) 0.0500(10) -0.0080(10) -0.0120(10) -0.0120(10)
N1 0.0334(9) 0.0237(9) 0.0316(9) -0.0115(7) -0.0043(7) -0.0022(7)
C1 0.0340(10) 0.0260(10) 0.0360(10) -0.0114(9) -0.0034(9) -0.0053(9)
C2 0.0450(10) 0.0380(10) 0.055(2) -0.0240(10) -0.0100(10) -0.0070(10)
C3 0.053(2) 0.0330(10) 0.058(2) -0.0250(10) -0.0020(10) -0.0050(10)
C4 0.0470(10) 0.0250(10) 0.0420(10) -0.0144(10) 0.0020(10) -0.0036(9)
C5 0.070(2) 0.0280(10) 0.056(2) -0.0210(10) -0.0070(10) 0.0060(10)
C6 0.093(3) 0.0330(10) 0.059(2) -0.019(2) -0.025(2) 0.0190(10)
C7 0.084(2) 0.043(2) 0.066(2) -0.022(2) -0.039(2) 0.0180(10)
C8 0.065(2) 0.0340(10) 0.052(2) -0.0200(10) -0.0240(10) 0.0080(10)
C9 0.0410(10) 0.0220(10) 0.0350(10) -0.0098(9) -0.0028(9) -0.0014(9)
C10 0.0280(10) 0.0330(10) 0.0340(10) -0.0104(9) -0.0054(9) -0.0057(9)
C11 0.082(3) 0.082(3) 0.094(3) 0.003(2) -0.004(2) 0.003(2)

loop_
_atom_type_symbol
_atom_type_description
_atom_type_scat_dispersion_real
_atom_type_scat_dispersion_imag
_atom_type_scat_source
C C 0.003 0.002
;International Tables for Crystallography
(1992, Vol. C, Tables 4.2.6.8 and 6.1.1.4)
;
H H 0.000 0.000
;International Tables for Crystallography
(1992, Vol. C, Table 6.1.1.4)
;
O O 0.011 0.006
;International Tables for Crystallography
(1992, Vol. C, Tables 4.2.6.8 and 6.1.1.4)
;
N N 0.006 0.003
;International Tables for Crystallography
(1992, Vol. C, Tables 4.2.6.8 and 6.1.1.4)
;
Ni Ni 0.339 1.112
;International Tables for Crystallography
(1992, Vol. C, Tables 4.2.6.8 and 6.1.1.4)
;

loop_
_geom_angle_atom_site_label_1
_geom_angle_atom_site_label_2
_geom_angle_atom_site_label_3
_geom_angle_site_symmetry_3
_geom_angle
_geom_angle_publ_flag
O1 Ni1 O1 2_657 180.0 no
O1 Ni1 O1W . 91.65(7) yes
O1 Ni1 O1W 2_657 88.35(7) no
O1 Ni1 N1 . 78.83(8) yes
O1 Ni1 N1 2_657 101.17(8) no
O1W Ni1 O1W 2_657 180.0 no
O1W Ni1 N1 . 90.20(7) yes
O1W Ni1 N1 2_657 89.80(7) no
N1 Ni1 N1 2_657 180.0 no
Ni1 O1 C10 . 117.90(10) no
C11 O1M H1M . 109.5 no
Ni1 O1W H1A . 108.5 no
Ni1 O1W H1B . 109.2 no
H1A O1W H1B . 112.2 no
H2A O2W H2B . 114.7 no
Ni1 N1 C1 . 110.00(10) no
Ni1 N1 C9 . 131.3(2) no
C1 N1 C9 . 118.6(2) no
N1 C1 C2 . 123.5(2) no
N1 C1 C10 . 116.0(2) no
C2 C1 C10 . 120.4(3) no
C1 C2 C3 . 118.7(3) no
C1 C2 H2 . 120.6 no
C3 C2 H2 . 120.6 no
C2 C3 C4 . 119.8(3) no
C2 C3 H3 . 120.1 no
C4 C3 H3 . 120.1 no
C3 C4 C5 . 122.5(3) no
C3 C4 C9 . 118.3(2) no
C5 C4 C9 . 119.2(3) no
C4 C5 C6 . 120.7(3) no
C4 C5 H5 . 119.6 no
C6 C5 H5 . 119.6 no
C5 C6 C7 . 119.8(3) no
C5 C6 H6 . 120.1 no
C7 C6 H6 . 120.1 no
C6 C7 C8 . 121.4(4) no
C6 C7 H7 . 119.3 no
C8 C7 H7 . 119.3 no
C7 C8 C9 . 120.0(3) no
C7 C8 H8 . 120.0 no
C9 C8 H8 . 120.0 no
N1 C9 C4 . 121.0(3) no
N1 C9 C8 . 120.2(2) no
C4 C9 C8 . 118.8(2) no
O1 C10 O2 . 123.9(2) no
O1 C10 C1 . 117.1(2) no
O2 C10 C1 . 119.0(2) no
O1M C11 H11A . 109.5 no
O1M C11 H11B . 109.5 no
O1M C11 H11C . 109.5 no
H11A C11 H11B . 109.5 no
H11A C11 H11C . 109.5 no
H11B C11 H11C . 109.5 no

loop_
_geom_bond_atom_site_label_1
_geom_bond_atom_site_label_2
_geom_bond_site_symmetry_1
_geom_bond_site_symmetry_2
_geom_bond_distance
_geom_bond_publ_flag
Ni1 O1 . . 2.003(2) yes
Ni1 O1W . . 2.088(2) yes
Ni1 N1 . . 2.182(2) yes
O1 C10 . . 1.257(4) no
O1M C11 . . 1.387(5) no
O1M H1M . . 0.820 no
O1W H1A . . 0.896 no
O1W H1B . . 0.905 no
O2 C10 . . 1.245(4) no
O2W H2A . . 0.896 no
O2W H2B . . 0.880 no
N1 C1 . . 1.321(4) no
N1 C9 . . 1.373(3) no
C1 C2 . . 1.406(4) no
C1 C10 . . 1.506(3) no
C2 C3 . . 1.365(4) no
C2 H2 . . 0.930 no
C3 C4 . . 1.401(5) no
C3 H3 . . 0.930 no
C4 C5 . . 1.418(4) no
C4 C9 . . 1.423(4) no
C5 C6 . . 1.352(6) no
C5 H5 . . 0.930 no
C6 C7 . . 1.408(6) no
C6 H6 . . 0.930 no
C7 C8 . . 1.366(4) no
C7 H7 . . 0.930 no
C8 C9 . . 1.408(5) no
C8 H8 . . 0.930 no
C11 H11A . . 0.960 no
C11 H11B . . 0.960 no
C11 H11C . . 0.960 no

loop_
_geom_contact_atom_site_label_1
_geom_contact_atom_site_label_2
_geom_contact_distance
_geom_contact_site_symmetry_2
O1 O2 3.480(2) 2_757
O1 C2 3.550(3) 2_757
O1M O2W 2.759(4) 2_656
O1W O2 2.717(3) 2_757
O2 C10 3.253(3) 2_757
O2 C1 3.294(3) 2_757
O2 C6 3.564(4) 2_667
O2W C11 3.506(5) 2_656
C1 C5 3.504(4) 2_667
C1 C10 3.545(3) 2_757
C2 C4 3.531(3) 2_667
C3 C9 3.486(4) 2_667
C10 C10 3.237(4) 2_757

loop_
_geom_hbond_atom_site_label_D
_geom_hbond_atom_site_label_H
_geom_hbond_atom_site_label_A
_geom_hbond_site_symmetry_A
_geom_hbond_distance_DH
_geom_hbond_distance_HA
_geom_hbond_distance_DA
_geom_hbond_angle_DHA
O1W H1A O2W . 0.90 1.83 2.725(3) 179
O1W H1B O2 2_757 0.91 1.82 2.716(2) 170
O1M H1M O2 2_657 0.82 1.90 2.723(3) 177
O2W H2A O1M 2_656 0.90 1.89 2.759(4) 162
O2W H2B O1M . 0.88 2.16 3.002(4) 159

loop_
_geom_torsion_atom_site_label_1
_geom_torsion_atom_site_label_2
_geom_torsion_atom_site_label_3
_geom_torsion_atom_site_label_4
_geom_torsion_site_symmetry_2
_geom_torsion_site_symmetry_3
_geom_torsion_site_symmetry_4
_geom_torsion
_geom_torsion_publ_flag
Ni1 O1 C10 O2 . . . 177.7(2) no
Ni1 O1 C10 C1 . . . -1.8(2) no
Ni1 O1 C10 O2 2_657 2_657 2_657 -177.7(2) no
Ni1 O1 C10 C1 2_657 2_657 2_657 1.8(2) no
Ni1 N1 C1 C2 . . . 178.3(2) no
Ni1 N1 C1 C10 . . . -3.5(2) no
Ni1 N1 C9 C4 . . . -178.0(2) no
Ni1 N1 C9 C8 . . . 3.2(3) no
Ni1 N1 C1 C2 2_657 2_657 2_657 -178.3(2) no
Ni1 N1 C1 C10 2_657 2_657 2_657 3.5(2) no
Ni1 N1 C9 C4 2_657 2_657 2_657 178.0(2) no
Ni1 N1 C9 C8 2_657 2_657 2_657 -3.2(3) no
O1 Ni1 N1 C1 . . . 2.10(10) no
O1 Ni1 N1 C9 . . . 179.8(2) no
O1 Ni1 N1 C1 . 2_657 2_657 177.90(10) no
O1 Ni1 N1 C9 . 2_657 2_657 0.2(2) no
O1 C10 C1 N1 . . . 3.7(3) no
O1 C10 C1 C2 . . . -178.1(2) no
O1W Ni1 O1 C10 . . . 89.8(2) no
O1W Ni1 O1 C10 . 2_657 2_657 90.2(2) no
O1W Ni1 N1 C1 . . . -89.60(10) no
O1W Ni1 N1 C9 . . . 88.2(2) no
O1W Ni1 N1 C1 . 2_657 2_657 -90.40(10) no
O1W Ni1 N1 C9 . 2_657 2_657 91.8(2) no
O2 C10 C1 N1 . . . -175.8(2) no
O2 C10 C1 C2 . . . 2.4(3) no
N1 Ni1 O1 C10 . . . -0.10(10) no
N1 Ni1 O1 C10 . 2_657 2_657 -179.90(10) no
N1 C1 C2 C3 . . . 0.2(4) no
N1 C9 C4 C3 . . . 0.1(3) no
N1 C9 C4 C5 . . . -179.3(2) no
N1 C9 C8 C7 . . . -179.7(2) no
C1 N1 C9 C4 . . . -0.4(3) no
C1 N1 C9 C8 . . . -179.2(2) no
C1 C2 C3 C4 . . . -0.5(4) no
C2 C1 N1 C9 . . . 0.2(3) no
C2 C3 C4 C5 . . . 179.7(2) no
C2 C3 C4 C9 . . . 0.4(4) no
C3 C2 C1 C10 . . . -177.9(2) no
C3 C4 C5 C6 . . . 180.0(3) no
C3 C4 C9 C8 . . . 178.9(2) no
C4 C5 C6 C7 . . . 0.9(4) no
C4 C9 C8 C7 . . . 1.4(4) no
C5 C4 C9 C8 . . . -0.5(3) no
C5 C6 C7 C8 . . . 0.1(5) no
C6 C5 C4 C9 . . . -0.7(4) no
C6 C7 C8 C9 . . . -1.3(4) no
C9 N1 C1 C10 . . . 178.4(2) no
C9 N1 C1 C10 . . . 178.4(2) no
